data_7708837
loop_
_publ_author_name
'Fazekas, Eszter'
'Jenkins, David T.'
'Forbes, Andrew A.'
'Gallagher, Brendan'
'Rosair, Georgina'
'McIntosh, Ruaraidh D.'

_publ_section_title
;
 Amino acid-derived bisphenolate palladium complexes as C-C coupling
 catalysts
;
_journal_name_full 'Dalton Transactions'
_journal_paper_doi 10.1039/D1DT03068J
_journal_year 2021
_chemical_formula_moiety 'C34 H53 N O4'
_chemical_formula_sum 'C34.5 H54 Cl N O4'
_chemical_formula_weight 582.23
_space_group_crystal_system monoclinic
_space_group_IT_number 14
_space_group_name_Hall '-P 2ybc'
_space_group_name_H-M_alt 'P 1 21/c 1'
_atom_sites_solution_hydrogens geom
_atom_sites_solution_primary dual
_audit_creation_date 2021-10-27
_audit_creation_method
;
Olex2 1.3
(compiled 2020.11.12 svn.r5f609507 for OlexSys, GUI svn.r6408)
;
_audit_update_record
;
2021-11-03 deposited with the CCDC.	2021-11-12 downloaded from the CCDC.
;
_cell_angle_alpha 90
_cell_angle_beta 103.8657(8)
_cell_angle_gamma 90
_cell_formula_units_Z 4
_cell_length_a 14.4965(2)
_cell_length_b 19.9546(3)
_cell_length_c 12.0794(2)
_cell_measurement_reflns_used 9884
_cell_measurement_temperature 100.0
_cell_measurement_theta_max 70.136
_cell_measurement_theta_min 3.844
_cell_volume 3392.41(9)
_computing_cell_refinement 'SAINT V8.40B (?, 2016)'
_computing_data_reduction 'SAINT V8.40B (?, 2016)'
_computing_molecular_graphics 'Olex2 1.3 (Dolomanov et al., 2009)'
_computing_publication_material 'Olex2 1.3 (Dolomanov et al., 2009)'
_computing_structure_refinement 'SHELXL 2018/3 (Sheldrick, 2015)'
_computing_structure_solution 'SHELXT  (Sheldrick, 2015)'
_diffrn_ambient_temperature 100.0
_diffrn_detector 'Bruker PhotonIII detector'
_diffrn_detector_type 'CCD area detector'
_diffrn_measured_fraction_theta_full 0.998
_diffrn_measured_fraction_theta_max 0.997
_diffrn_measurement_device 'three-circle diffractometer'
_diffrn_measurement_device_type 'Bruker D8 Venture'
_diffrn_measurement_method '\w and \f scans'
_diffrn_radiation_monochromator 'mirror optics'
_diffrn_radiation_probe x-ray
_diffrn_radiation_type CuK\a
_diffrn_radiation_wavelength 1.54178
_diffrn_reflns_av_R_equivalents 0.0405
_diffrn_reflns_av_unetI/netI 0.0216
_diffrn_reflns_Laue_measured_fraction_full 0.998
_diffrn_reflns_Laue_measured_fraction_max 0.997
_diffrn_reflns_limit_h_max 16
_diffrn_reflns_limit_h_min -17
_diffrn_reflns_limit_k_max 24
_diffrn_reflns_limit_k_min -24
_diffrn_reflns_limit_l_max 14
_diffrn_reflns_limit_l_min -14
_diffrn_reflns_number 46320
_diffrn_reflns_point_group_measured_fraction_full 0.998
_diffrn_reflns_point_group_measured_fraction_max 0.997
_diffrn_reflns_theta_full 67.679
_diffrn_reflns_theta_max 70.179
_diffrn_reflns_theta_min 3.140
_diffrn_source 'microfocus sealed X-ray tube'
_diffrn_source_current 1.1
_diffrn_source_power 0.055
_diffrn_source_type 'Incoatec I\ms'
_diffrn_source_voltage 50.0
_exptl_absorpt_coefficient_mu 1.269
_exptl_absorpt_correction_T_max 0.7533
_exptl_absorpt_correction_T_min 0.6584
_exptl_absorpt_correction_type multi-scan
_exptl_absorpt_process_details
;
SADABS-2016/2 (Bruker,2016/2) was used for absorption correction.
wR2(int) was 0.1142 before and 0.0573 after correction.
The Ratio of minimum to maximum transmission is 0.8740.
The \l/2 correction factor is Not present.
;
_exptl_crystal_colour colourless
_exptl_crystal_colour_primary colourless
_exptl_crystal_density_diffrn 1.140
_exptl_crystal_description PLATE
_exptl_crystal_F_000 1268
_exptl_crystal_size_max 0.28
_exptl_crystal_size_mid 0.22
_exptl_crystal_size_min 0.06
_refine_diff_density_max 0.300
_refine_diff_density_min -0.247
_refine_diff_density_rms 0.037
_refine_ls_extinction_method none
_refine_ls_goodness_of_fit_ref 1.052
_refine_ls_hydrogen_treatment constr
_refine_ls_matrix_type full
_refine_ls_number_parameters 448
_refine_ls_number_reflns 6446
_refine_ls_number_restraints 0
_refine_ls_restrained_S_all 1.052
_refine_ls_R_factor_all 0.0477
_refine_ls_R_factor_gt 0.0415
_refine_ls_shift/su_max 0.000
_refine_ls_shift/su_mean 0.000
_refine_ls_structure_factor_coef Fsqd
_refine_ls_weighting_details 'w=1/[\s^2^(Fo^2^)+(0.0442P)^2^+1.3439P] where P=(Fo^2^+2Fc^2^)/3'
_refine_ls_weighting_scheme calc
_refine_ls_wR_factor_gt 0.1016
_refine_ls_wR_factor_ref 0.1065
_reflns_Friedel_coverage 0.000
_reflns_number_gt 5659
_reflns_number_total 6446
_reflns_threshold_expression 'I > 2\s(I)'
_cod_data_source_file d1dt03068j2.cif
_cod_data_source_block cu_8v00516_0ma_a
_cod_original_formula_sum 'C34.50 H54 Cl N O4'
_cod_database_code 7708837
_shelx_shelxl_version_number 2018/3
_shelx_space_group_comment
;
The symmetry employed for this shelxl refinement is uniquely defined
by the following loop, which should always be used as a source of
symmetry information in preference to the above space-group names.
They are only intended as comments.
;
_shelx_estimated_absorpt_t_max 0.928
_shelx_estimated_absorpt_t_min 0.718
_olex2_refinement_description
;
1. Fixed Uiso
 At 1.2 times of:
  All C(H) groups, All C(H,H) groups, All C(H,H,H,H) groups
 At 1.5 times of:
  All C(H,H,H) groups, All O(H) groups
2. Others
 Sof(C17A)=Sof(H17D)=Sof(H17E)=Sof(H17F)=Sof(C18A)=Sof(H18D)=Sof(H18E)=
 Sof(H18F)=Sof(C19A)=Sof(H19D)=Sof(H19E)=Sof(H19F)=1-FVAR(1)
 Sof(C17)=Sof(H17A)=Sof(H17B)=Sof(H17C)=Sof(C18)=Sof(H18A)=Sof(H18B)=Sof(H18C)=
 Sof(C19)=Sof(H19A)=Sof(H19B)=Sof(H19C)=FVAR(1)
 Sof(C27A)=Sof(C28A)=Sof(H28D)=Sof(H28E)=Sof(H28F)=Sof(C29A)=Sof(H29D)=
 Sof(H29E)=Sof(H29F)=Sof(C30A)=Sof(H30D)=Sof(H30E)=Sof(H30F)=1-FVAR(2)
 Sof(C27)=Sof(C28)=Sof(H28A)=Sof(H28B)=Sof(H28C)=Sof(C29)=Sof(H29A)=Sof(H29B)=
 Sof(H29C)=Sof(C30)=Sof(H30A)=Sof(H30B)=Sof(H30C)=FVAR(2)
 Fixed Sof: H3AA(0.5) H3AB(0.5) H3BC(0.5) H3BD(0.5) C4(0.5) H4A(0.5) H4B(0.5)
 H4C(0.5) C4A(0.5) H4AA(0.5) H4AB(0.5) H4AC(0.5)
3.a Secondary CH2 refined with riding coordinates:
 C1(H1A,H1B), C3(H3AA,H3AB), C3(H3BC,H3BD), C5(H5A,H5B), C20(H20A,H20B)
3.b Aromatic/amide H refined with riding coordinates:
 C9(H9), C11(H11), C24(H24), C26(H26)
3.c Idealised Me refined as rotating group:
 C4(H4A,H4B,H4C), C4A(H4AA,H4AB,H4AC), C13(H13A,H13B,H13C), C14(H14A,H14B,
 H14C), C15(H15A,H15B,H15C), C17(H17A,H17B,H17C), C18(H18A,H18B,H18C), C19(H19A,
 H19B,H19C), C28(H28A,H28B,H28C), C29(H29A,H29B,H29C), C30(H30A,H30B,H30C),
 C32(H32A,H32B,H32C), C33(H33A,H33B,H33C), C34(H34A,H34B,H34C), C17A(H17D,H17E,
 H17F), C18A(H18D,H18E,H18F), C19A(H19D,H19E,H19F), C28A(H28D,H28E,H28F),
 C29A(H29D,H29E,H29F), C30A(H30D,H30E,H30F)
3.d Idealised tetrahedral OH refined as rotating group:
 O1(H1), O2(H2)
;
_olex2_submission_special_instructions 'No special instructions were received'

loop_
_space_group_symop_operation_xyz
'x, y, z'
'-x, y+1/2, -z+1/2'
'-x, -y, -z'
'x, -y-1/2, z-1/2'

loop_
_atom_site_label
_atom_site_type_symbol
_atom_site_fract_x
_atom_site_fract_y
_atom_site_fract_z
_atom_site_U_iso_or_equiv
_atom_site_adp_type
_atom_site_occupancy
_atom_site_site_symmetry_order
_atom_site_calc_flag
_atom_site_refinement_flags_posn
_atom_site_refinement_flags_adp
_atom_site_refinement_flags_occupancy
_atom_site_disorder_assembly
_atom_site_disorder_group
O1 O 0.52812(6) 0.36565(4) 0.31199(8) 0.02444(19) Uani 1 1 d . . . . .
H1 H 0.573628 0.364353 0.370019 0.037 Uiso 1 1 calc R U . . .
O2 O 0.71357(7) 0.36422(5) 0.22463(9) 0.0312(2) Uani 1 1 d . . . . .
H2 H 0.691480 0.347896 0.276982 0.047 Uiso 1 1 calc R U . . .
O3 O 0.67360(7) 0.40880(5) 0.49694(8) 0.0343(2) Uani 1 1 d . . . . .
O4 O 0.80264(9) 0.40081(7) 0.64090(10) 0.0613(4) Uani 1 1 d . . . . .
N1 N 0.71069(7) 0.28718(5) 0.40894(8) 0.0219(2) Uani 1 1 d . . . . .
C1 C 0.77850(9) 0.31388(7) 0.50830(11) 0.0274(3) Uani 1 1 d . . . . .
H1A H 0.840541 0.321017 0.489358 0.033 Uiso 1 1 calc R U . . .
H1B H 0.787810 0.281044 0.571452 0.033 Uiso 1 1 calc R U . . .
C2 C 0.74387(9) 0.37918(7) 0.54610(11) 0.0297(3) Uani 1 1 d . . . . .
C3 C 0.77968(17) 0.46590(12) 0.68449(19) 0.0809(9) Uani 1 1 d . . . . .
H3AA H 0.710932 0.475156 0.656493 0.097 Uiso 0.5 1 calc R U P A 1
H3AB H 0.794901 0.464964 0.768865 0.097 Uiso 0.5 1 calc R U P A 1
H3BC H 0.732876 0.459468 0.731281 0.097 Uiso 0.5 1 calc R U P B 2
H3BD H 0.750841 0.495585 0.619771 0.097 Uiso 0.5 1 calc R U P B 2
C4 C 0.8308(4) 0.5148(2) 0.6486(7) 0.119(3) Uani 0.5 1 d . . P C 1
H4A H 0.898254 0.502681 0.668451 0.178 Uiso 0.5 1 calc R U P C 1
H4B H 0.821934 0.557202 0.685657 0.178 Uiso 0.5 1 calc R U P C 1
H4C H 0.809032 0.519825 0.565698 0.178 Uiso 0.5 1 calc R U P C 1
C4A C 0.8663(3) 0.4976(3) 0.7542(5) 0.0807(16) Uani 0.5 1 d . . P C 2
H4AA H 0.897635 0.466559 0.814470 0.121 Uiso 0.5 1 calc R U P C 2
H4AB H 0.849059 0.538722 0.788764 0.121 Uiso 0.5 1 calc R U P C 2
H4AC H 0.909610 0.508452 0.705807 0.121 Uiso 0.5 1 calc R U P C 2
C5 C 0.62749(9) 0.25550(6) 0.43974(11) 0.0239(3) Uani 1 1 d . . . . .
H5A H 0.605377 0.284276 0.494980 0.029 Uiso 1 1 calc R U . . .
H5B H 0.646284 0.211585 0.476363 0.029 Uiso 1 1 calc R U . . .
C6 C 0.54811(8) 0.24584(6) 0.33493(10) 0.0219(2) Uani 1 1 d . . . . .
C7 C 0.50406(8) 0.30169(6) 0.27456(10) 0.0213(2) Uani 1 1 d . . . . .
C8 C 0.43399(8) 0.29392(6) 0.17250(11) 0.0232(3) Uani 1 1 d . . . . .
C9 C 0.40932(9) 0.22861(6) 0.13637(11) 0.0255(3) Uani 1 1 d . . . . .
H9 H 0.361873 0.222562 0.067687 0.031 Uiso 1 1 calc R U . . .
C10 C 0.45027(9) 0.17137(6) 0.19525(11) 0.0246(3) Uani 1 1 d . . . . .
C11 C 0.52042(9) 0.18167(6) 0.29437(11) 0.0238(3) Uani 1 1 d . . . . .
H11 H 0.550442 0.143935 0.335794 0.029 Uiso 1 1 calc R U . . .
C12 C 0.38698(9) 0.35516(6) 0.10406(11) 0.0270(3) Uani 1 1 d . . . . .
C13 C 0.33489(10) 0.39668(7) 0.17780(13) 0.0342(3) Uani 1 1 d . . . . .
H13A H 0.287916 0.368426 0.201804 0.051 Uiso 1 1 calc R U . . .
H13B H 0.302671 0.434626 0.133265 0.051 Uiso 1 1 calc R U . . .
H13C H 0.380951 0.413415 0.245254 0.051 Uiso 1 1 calc R U . . .
C14 C 0.31457(11) 0.33432(8) -0.00484(14) 0.0428(4) Uani 1 1 d . . . . .
H14A H 0.346334 0.307557 -0.052774 0.064 Uiso 1 1 calc R U . . .
H14B H 0.286834 0.374439 -0.046669 0.064 Uiso 1 1 calc R U . . .
H14C H 0.264197 0.307637 0.015220 0.064 Uiso 1 1 calc R U . . .
C15 C 0.46227(10) 0.39849(7) 0.06724(11) 0.0288(3) Uani 1 1 d . . . . .
H15A H 0.509295 0.413802 0.134984 0.043 Uiso 1 1 calc R U . . .
H15B H 0.431460 0.437375 0.024217 0.043 Uiso 1 1 calc R U . . .
H15C H 0.493991 0.371873 0.019063 0.043 Uiso 1 1 calc R U . . .
C16 C 0.41679(10) 0.10127(6) 0.15045(12) 0.0289(3) Uani 1 1 d . . . . .
C17 C 0.30764(18) 0.09505(11) 0.1422(3) 0.0434(7) Uani 0.804(6) 1 d . . P D 1
H17A H 0.286094 0.049873 0.116483 0.065 Uiso 0.804(6) 1 calc R U P D 1
H17B H 0.273210 0.128092 0.087669 0.065 Uiso 0.804(6) 1 calc R U P D 1
H17C H 0.295330 0.103298 0.217360 0.065 Uiso 0.804(6) 1 calc R U P D 1
C18 C 0.43220(19) 0.09101(13) 0.0320(2) 0.0342(6) Uani 0.804(6) 1 d . . P D 1
H18A H 0.407860 0.046910 0.003291 0.051 Uiso 0.804(6) 1 calc R U P D 1
H18B H 0.500269 0.093540 0.034976 0.051 Uiso 0.804(6) 1 calc R U P D 1
H18C H 0.398444 0.125948 -0.019021 0.051 Uiso 0.804(6) 1 calc R U P D 1
C19 C 0.4656(2) 0.04550(9) 0.22779(19) 0.0450(7) Uani 0.804(6) 1 d . . P D 1
H19A H 0.452168 0.050288 0.303125 0.067 Uiso 0.804(6) 1 calc R U P D 1
H19B H 0.534368 0.048058 0.235300 0.067 Uiso 0.804(6) 1 calc R U P D 1
H19C H 0.441950 0.002081 0.194980 0.067 Uiso 0.804(6) 1 calc R U P D 1
C20 C 0.75752(9) 0.24030(6) 0.34490(11) 0.0233(3) Uani 1 1 d . . . . .
H20A H 0.708278 0.216615 0.287210 0.028 Uiso 1 1 calc R U . . .
H20B H 0.793096 0.206334 0.398140 0.028 Uiso 1 1 calc R U . . .
C21 C 0.82495(8) 0.27511(6) 0.28586(10) 0.0218(2) Uani 1 1 d . . . . .
C22 C 0.79873(9) 0.33477(6) 0.22568(11) 0.0240(3) Uani 1 1 d . . . . .
C23 C 0.85855(10) 0.36518(6) 0.16429(13) 0.0302(3) Uani 1 1 d . . . . .
C24 C 0.94370(10) 0.33236(7) 0.16531(12) 0.0307(3) Uani 1 1 d . . . . .
H24 H 0.984858 0.351867 0.123789 0.037 Uiso 1 1 calc R U . . .
C25 C 0.97226(9) 0.27232(7) 0.22389(11) 0.0267(3) Uani 1 1 d . . . . .
C26 C 0.91163(9) 0.24519(6) 0.28521(10) 0.0239(3) Uani 1 1 d . . . . .
H26 H 0.929667 0.205266 0.327739 0.029 Uiso 1 1 calc R U . . .
C27 C 0.8261(4) 0.4327(2) 0.0928(5) 0.0207(9) Uani 0.652(14) 1 d . . P E 1
C28 C 0.8222(4) 0.4871(2) 0.1809(4) 0.0382(9) Uani 0.652(14) 1 d . . P E 1
H28A H 0.803829 0.529825 0.141882 0.057 Uiso 0.652(14) 1 calc R U P E 1
H28B H 0.884843 0.491674 0.233521 0.057 Uiso 0.652(14) 1 calc R U P E 1
H28C H 0.775331 0.474594 0.223826 0.057 Uiso 0.652(14) 1 calc R U P E 1
C29 C 0.7291(4) 0.4271(3) 0.0072(5) 0.0255(8) Uani 0.652(14) 1 d . . P E 1
H29A H 0.711644 0.470774 -0.029075 0.038 Uiso 0.652(14) 1 calc R U P E 1
H29B H 0.680923 0.413290 0.047257 0.038 Uiso 0.652(14) 1 calc R U P E 1
H29C H 0.732817 0.393857 -0.051246 0.038 Uiso 0.652(14) 1 calc R U P E 1
C30 C 0.8990(3) 0.45290(15) 0.0257(5) 0.0326(9) Uani 0.652(14) 1 d . . P E 1
H30A H 0.902234 0.418089 -0.030498 0.049 Uiso 0.652(14) 1 calc R U P E 1
H30B H 0.961535 0.458124 0.078232 0.049 Uiso 0.652(14) 1 calc R U P E 1
H30C H 0.879776 0.495435 -0.013682 0.049 Uiso 0.652(14) 1 calc R U P E 1
C31 C 1.06796(10) 0.24024(8) 0.22144(12) 0.0348(3) Uani 1 1 d . . . . .
C32 C 1.14809(10) 0.28347(9) 0.29291(17) 0.0496(4) Uani 1 1 d . . . . .
H32A H 1.143174 0.329148 0.262246 0.074 Uiso 1 1 calc R U . . .
H32B H 1.209693 0.264310 0.289934 0.074 Uiso 1 1 calc R U . . .
H32C H 1.142534 0.284546 0.372166 0.074 Uiso 1 1 calc R U . . .
C33 C 1.07836(15) 0.23618(13) 0.09825(15) 0.0709(7) Uani 1 1 d . . . . .
H33A H 1.024496 0.211383 0.051702 0.106 Uiso 1 1 calc R U . . .
H33B H 1.137671 0.213023 0.096770 0.106 Uiso 1 1 calc R U . . .
H33C H 1.079573 0.281546 0.067549 0.106 Uiso 1 1 calc R U . . .
C34 C 1.07760(10) 0.16945(8) 0.27096(14) 0.0405(4) Uani 1 1 d . . . . .
H34A H 1.076385 0.171285 0.351672 0.061 Uiso 1 1 calc R U . . .
H34B H 1.137866 0.149874 0.263667 0.061 Uiso 1 1 calc R U . . .
H34C H 1.024750 0.141772 0.229324 0.061 Uiso 1 1 calc R U . . .
C17A C 0.3815(15) 0.1016(6) 0.0201(12) 0.069(4) Uani 0.196(6) 1 d . . P D 2
H17D H 0.371081 0.055402 -0.007619 0.103 Uiso 0.196(6) 1 calc R U P D 2
H17E H 0.429142 0.122978 -0.013591 0.103 Uiso 0.196(6) 1 calc R U P D 2
H17F H 0.321680 0.126591 -0.001605 0.103 Uiso 0.196(6) 1 calc R U P D 2
C18A C 0.5134(8) 0.0548(5) 0.1698(15) 0.076(5) Uani 0.196(6) 1 d . . P D 2
H18D H 0.542245 0.050580 0.251666 0.114 Uiso 0.196(6) 1 calc R U P D 2
H18E H 0.558785 0.075890 0.132195 0.114 Uiso 0.196(6) 1 calc R U P D 2
H18F H 0.496653 0.010165 0.137198 0.114 Uiso 0.196(6) 1 calc R U P D 2
C19A C 0.3548(12) 0.0758(6) 0.2104(13) 0.067(5) Uani 0.196(6) 1 d . . P D 2
H19D H 0.323761 0.035738 0.171704 0.101 Uiso 0.196(6) 1 calc R U P D 2
H19E H 0.306639 0.109639 0.214218 0.101 Uiso 0.196(6) 1 calc R U P D 2
H19F H 0.389995 0.064075 0.287734 0.101 Uiso 0.196(6) 1 calc R U P D 2
C27A C 0.8479(9) 0.4336(6) 0.1325(11) 0.035(2) Uani 0.348(14) 1 d . . P E 2
C28A C 0.8406(9) 0.4841(5) 0.2288(14) 0.054(3) Uani 0.348(14) 1 d . . P E 2
H28D H 0.830955 0.529449 0.197108 0.082 Uiso 0.348(14) 1 calc R U P E 2
H28E H 0.899354 0.482686 0.289122 0.082 Uiso 0.348(14) 1 calc R U P E 2
H28F H 0.786760 0.471742 0.260642 0.082 Uiso 0.348(14) 1 calc R U P E 2
C29A C 0.7579(9) 0.4349(7) 0.0372(12) 0.041(3) Uani 0.348(14) 1 d . . P E 2
H29D H 0.703954 0.420397 0.067039 0.061 Uiso 0.348(14) 1 calc R U P E 2
H29E H 0.765157 0.404513 -0.023888 0.061 Uiso 0.348(14) 1 calc R U P E 2
H29F H 0.746650 0.480524 0.007125 0.061 Uiso 0.348(14) 1 calc R U P E 2
C30A C 0.9302(8) 0.4617(3) 0.0837(13) 0.047(2) Uani 0.348(14) 1 d . . P E 2
H30D H 0.913691 0.506810 0.053151 0.070 Uiso 0.348(14) 1 calc R U P E 2
H30E H 0.940138 0.432299 0.022653 0.070 Uiso 0.348(14) 1 calc R U P E 2
H30F H 0.988576 0.463773 0.144582 0.070 Uiso 0.348(14) 1 calc R U P E 2

loop_
_atom_site_aniso_label
_atom_site_aniso_U_11
_atom_site_aniso_U_22
_atom_site_aniso_U_33
_atom_site_aniso_U_23
_atom_site_aniso_U_13
_atom_site_aniso_U_12
O1 0.0251(4) 0.0202(4) 0.0272(5) 0.0009(3) 0.0046(3) 0.0023(3)
O2 0.0301(5) 0.0284(5) 0.0417(6) 0.0102(4) 0.0212(4) 0.0095(4)
O3 0.0331(5) 0.0328(5) 0.0338(5) -0.0068(4) 0.0017(4) 0.0073(4)
O4 0.0606(8) 0.0622(8) 0.0450(7) -0.0309(6) -0.0194(6) 0.0286(6)
N1 0.0211(5) 0.0257(5) 0.0197(5) -0.0001(4) 0.0068(4) 0.0030(4)
C1 0.0257(6) 0.0330(7) 0.0224(6) -0.0011(5) 0.0037(5) 0.0053(5)
C2 0.0302(7) 0.0360(7) 0.0220(6) -0.0034(5) 0.0045(5) 0.0034(6)
C3 0.0800(15) 0.0783(16) 0.0628(13) -0.0492(12) -0.0254(11) 0.0400(13)
C4 0.082(3) 0.032(2) 0.200(7) -0.044(3) -0.048(4) 0.002(2)
C4A 0.049(2) 0.078(3) 0.108(4) -0.050(3) 0.006(2) 0.009(2)
C5 0.0244(6) 0.0259(6) 0.0234(6) 0.0054(5) 0.0096(5) 0.0048(5)
C6 0.0215(6) 0.0234(6) 0.0234(6) 0.0039(5) 0.0104(5) 0.0030(5)
C7 0.0209(5) 0.0196(6) 0.0260(6) 0.0024(5) 0.0107(5) 0.0012(4)
C8 0.0201(6) 0.0220(6) 0.0284(6) 0.0046(5) 0.0074(5) 0.0021(5)
C9 0.0230(6) 0.0247(6) 0.0282(6) 0.0019(5) 0.0051(5) -0.0001(5)
C10 0.0266(6) 0.0208(6) 0.0290(6) 0.0020(5) 0.0118(5) 0.0012(5)
C11 0.0262(6) 0.0211(6) 0.0271(6) 0.0065(5) 0.0127(5) 0.0054(5)
C12 0.0251(6) 0.0219(6) 0.0319(7) 0.0061(5) 0.0031(5) 0.0022(5)
C13 0.0270(7) 0.0281(7) 0.0498(9) 0.0136(6) 0.0139(6) 0.0093(5)
C14 0.0386(8) 0.0312(7) 0.0473(9) 0.0101(6) -0.0122(7) 0.0002(6)
C15 0.0334(7) 0.0258(6) 0.0284(7) 0.0060(5) 0.0096(5) 0.0024(5)
C16 0.0354(7) 0.0206(6) 0.0335(7) 0.0001(5) 0.0137(6) -0.0005(5)
C17 0.0390(12) 0.0284(10) 0.0716(19) -0.0083(10) 0.0305(12) -0.0103(8)
C18 0.0438(13) 0.0282(11) 0.0346(11) -0.0045(8) 0.0174(11) -0.0055(10)
C19 0.0702(18) 0.0181(9) 0.0435(12) 0.0007(8) 0.0073(11) 0.0029(9)
C20 0.0247(6) 0.0226(6) 0.0239(6) 0.0009(5) 0.0084(5) 0.0043(5)
C21 0.0225(6) 0.0229(6) 0.0204(6) -0.0045(5) 0.0058(5) -0.0004(5)
C22 0.0230(6) 0.0213(6) 0.0299(6) -0.0039(5) 0.0104(5) 0.0016(5)
C23 0.0321(7) 0.0205(6) 0.0428(8) -0.0020(5) 0.0188(6) -0.0013(5)
C24 0.0267(6) 0.0290(7) 0.0416(8) -0.0036(6) 0.0181(6) -0.0040(5)
C25 0.0213(6) 0.0326(7) 0.0265(6) -0.0066(5) 0.0064(5) 0.0008(5)
C26 0.0225(6) 0.0271(6) 0.0211(6) -0.0036(5) 0.0033(5) 0.0037(5)
C27 0.025(3) 0.0144(11) 0.023(2) 0.0065(15) 0.0053(18) 0.0021(12)
C28 0.061(2) 0.0184(13) 0.035(2) -0.0036(15) 0.0098(18) -0.0028(12)
C29 0.024(2) 0.0206(13) 0.031(2) 0.0067(13) 0.0047(16) 0.0056(14)
C30 0.0280(15) 0.0307(13) 0.040(2) 0.0119(12) 0.0092(14) -0.0044(10)
C31 0.0231(6) 0.0518(9) 0.0311(7) 0.0038(6) 0.0097(5) 0.0103(6)
C32 0.0226(7) 0.0578(10) 0.0665(11) 0.0208(9) 0.0071(7) -0.0025(7)
C33 0.0588(11) 0.1214(19) 0.0394(9) 0.0172(10) 0.0254(9) 0.0592(13)
C34 0.0278(7) 0.0434(8) 0.0514(9) -0.0044(7) 0.0113(6) 0.0118(6)
C17A 0.104(12) 0.034(6) 0.060(7) -0.013(5) 0.004(9) -0.012(7)
C18A 0.055(6) 0.031(5) 0.132(13) -0.036(6) 0.006(7) 0.003(4)
C19A 0.089(10) 0.050(7) 0.080(9) -0.038(7) 0.057(8) -0.043(7)
C27A 0.031(5) 0.040(3) 0.037(5) 0.018(4) 0.015(4) 0.009(3)
C28A 0.070(6) 0.020(3) 0.082(8) -0.004(5) 0.034(6) 0.002(3)
C29A 0.045(8) 0.035(5) 0.046(7) 0.026(4) 0.019(6) 0.017(5)
C30A 0.051(4) 0.029(3) 0.066(6) 0.013(3) 0.027(4) 0.004(3)

loop_
_atom_type_symbol
_atom_type_description
_atom_type_scat_dispersion_real
_atom_type_scat_dispersion_imag
_atom_type_scat_source
C C 0.0181 0.0091 'International Tables Vol C Tables 4.2.6.8 and 6.1.1.4'
H H 0.0000 0.0000 'International Tables Vol C Tables 4.2.6.8 and 6.1.1.4'
N N 0.0311 0.0180 'International Tables Vol C Tables 4.2.6.8 and 6.1.1.4'
O O 0.0492 0.0322 'International Tables Vol C Tables 4.2.6.8 and 6.1.1.4'
Cl Cl 0.3639 0.7018 'International Tables Vol C Tables 4.2.6.8 and 6.1.1.4'

loop_
_geom_angle_atom_site_label_1
_geom_angle_atom_site_label_2
_geom_angle_atom_site_label_3
_geom_angle
_geom_angle_site_symmetry_1
_geom_angle_site_symmetry_3
_geom_angle_publ_flag
C7 O1 H1 109.5 . . ?
C22 O2 H2 109.5 . . ?
C2 O4 C3 116.33(12) . . ?
C1 N1 C5 112.14(10) . . ?
C1 N1 C20 111.00(9) . . ?
C20 N1 C5 111.35(10) . . ?
N1 C1 H1A 109.4 . . ?
N1 C1 H1B 109.4 . . ?
N1 C1 C2 110.97(10) . . ?
H1A C1 H1B 108.0 . . ?
C2 C1 H1A 109.4 . . ?
C2 C1 H1B 109.4 . . ?
O3 C2 O4 124.00(13) . . ?
O3 C2 C1 125.40(12) . . ?
O4 C2 C1 110.59(11) . . ?
O4 C3 H3AA 109.8 . . ?
O4 C3 H3AB 109.8 . . ?
O4 C3 H3BC 109.6 . . ?
O4 C3 H3BD 109.6 . . ?
O4 C3 C4A 110.4(2) . . ?
H3AA C3 H3AB 108.2 . . ?
H3BC C3 H3BD 108.1 . . ?
C4 C3 O4 109.5(3) . . ?
C4 C3 H3AA 109.8 . . ?
C4 C3 H3AB 109.8 . . ?
C4A C3 H3BC 109.6 . . ?
C4A C3 H3BD 109.6 . . ?
C3 C4 H4A 109.5 . . ?
C3 C4 H4B 109.5 . . ?
C3 C4 H4C 109.5 . . ?
H4A C4 H4B 109.5 . . ?
H4A C4 H4C 109.5 . . ?
H4B C4 H4C 109.5 . . ?
C3 C4A H4AA 109.5 . . ?
C3 C4A H4AB 109.5 . . ?
C3 C4A H4AC 109.5 . . ?
H4AA C4A H4AB 109.5 . . ?
H4AA C4A H4AC 109.5 . . ?
H4AB C4A H4AC 109.5 . . ?
N1 C5 H5A 109.6 . . ?
N1 C5 H5B 109.6 . . ?
N1 C5 C6 110.28(10) . . ?
H5A C5 H5B 108.1 . . ?
C6 C5 H5A 109.6 . . ?
C6 C5 H5B 109.6 . . ?
C7 C6 C5 119.85(11) . . ?
C11 C6 C5 120.70(11) . . ?
C11 C6 C7 119.40(11) . . ?
O1 C7 C6 121.42(11) . . ?
O1 C7 C8 117.72(10) . . ?
C6 C7 C8 120.86(11) . . ?
C7 C8 C12 121.14(11) . . ?
C9 C8 C7 117.07(11) . . ?
C9 C8 C12 121.78(11) . . ?
C8 C9 H9 118.0 . . ?
C8 C9 C10 123.92(12) . . ?
C10 C9 H9 118.0 . . ?
C9 C10 C16 120.28(12) . . ?
C11 C10 C9 116.82(11) . . ?
C11 C10 C16 122.89(11) . . ?
C6 C11 H11 119.0 . . ?
C10 C11 C6 121.91(11) . . ?
C10 C11 H11 119.0 . . ?
C8 C12 C13 109.37(11) . . ?
C14 C12 C8 111.70(11) . . ?
C14 C12 C13 108.23(12) . . ?
C14 C12 C15 106.97(12) . . ?
C15 C12 C8 110.34(10) . . ?
C15 C12 C13 110.17(11) . . ?
C12 C13 H13A 109.5 . . ?
C12 C13 H13B 109.5 . . ?
C12 C13 H13C 109.5 . . ?
H13A C13 H13B 109.5 . . ?
H13A C13 H13C 109.5 . . ?
H13B C13 H13C 109.5 . . ?
C12 C14 H14A 109.5 . . ?
C12 C14 H14B 109.5 . . ?
C12 C14 H14C 109.5 . . ?
H14A C14 H14B 109.5 . . ?
H14A C14 H14C 109.5 . . ?
H14B C14 H14C 109.5 . . ?
C12 C15 H15A 109.5 . . ?
C12 C15 H15B 109.5 . . ?
C12 C15 H15C 109.5 . . ?
H15A C15 H15B 109.5 . . ?
H15A C15 H15C 109.5 . . ?
H15B C15 H15C 109.5 . . ?
C10 C16 C17 108.88(12) . . ?
C10 C16 C18A 106.1(3) . . ?
C18 C16 C10 110.51(13) . . ?
C18 C16 C17 107.75(16) . . ?
C18 C16 C19 109.30(15) . . ?
C19 C16 C10 112.97(13) . . ?
C19 C16 C17 107.25(16) . . ?
C17A C16 C10 110.9(5) . . ?
C17A C16 C18A 102.2(8) . . ?
C19A C16 C10 109.9(4) . . ?
C19A C16 C17A 116.2(8) . . ?
C19A C16 C18A 110.9(9) . . ?
C16 C17 H17A 109.5 . . ?
C16 C17 H17B 109.5 . . ?
C16 C17 H17C 109.5 . . ?
H17A C17 H17B 109.5 . . ?
H17A C17 H17C 109.5 . . ?
H17B C17 H17C 109.5 . . ?
C16 C18 H18A 109.5 . . ?
C16 C18 H18B 109.5 . . ?
C16 C18 H18C 109.5 . . ?
H18A C18 H18B 109.5 . . ?
H18A C18 H18C 109.5 . . ?
H18B C18 H18C 109.5 . . ?
C16 C19 H19A 109.5 . . ?
C16 C19 H19B 109.5 . . ?
C16 C19 H19C 109.5 . . ?
H19A C19 H19B 109.5 . . ?
H19A C19 H19C 109.5 . . ?
H19B C19 H19C 109.5 . . ?
N1 C20 H20A 109.0 . . ?
N1 C20 H20B 109.0 . . ?
N1 C20 C21 112.73(10) . . ?
H20A C20 H20B 107.8 . . ?
C21 C20 H20A 109.0 . . ?
C21 C20 H20B 109.0 . . ?
C22 C21 C20 120.71(11) . . ?
C26 C21 C20 119.50(11) . . ?
C26 C21 C22 119.66(11) . . ?
O2 C22 C21 120.25(11) . . ?
O2 C22 C23 118.69(11) . . ?
C21 C22 C23 121.06(11) . . ?
C22 C23 C27 120.5(2) . . ?
C22 C23 C27A 121.2(5) . . ?
C24 C23 C22 116.68(12) . . ?
C24 C23 C27 122.8(2) . . ?
C24 C23 C27A 119.6(5) . . ?
C23 C24 H24 118.0 . . ?
C23 C24 C25 124.00(12) . . ?
C25 C24 H24 118.0 . . ?
C24 C25 C31 120.37(12) . . ?
C26 C25 C24 117.02(11) . . ?
C26 C25 C31 122.60(12) . . ?
C21 C26 H26 119.2 . . ?
C25 C26 C21 121.56(12) . . ?
C25 C26 H26 119.2 . . ?
C28 C27 C23 106.0(3) . . ?
C28 C27 C29 109.7(4) . . ?
C29 C27 C23 113.8(4) . . ?
C30 C27 C23 110.8(3) . . ?
C30 C27 C28 109.1(4) . . ?
C30 C27 C29 107.4(3) . . ?
C27 C28 H28A 109.5 . . ?
C27 C28 H28B 109.5 . . ?
C27 C28 H28C 109.5 . . ?
H28A C28 H28B 109.5 . . ?
H28A C28 H28C 109.5 . . ?
H28B C28 H28C 109.5 . . ?
C27 C29 H29A 109.5 . . ?
C27 C29 H29B 109.5 . . ?
C27 C29 H29C 109.5 . . ?
H29A C29 H29B 109.5 . . ?
H29A C29 H29C 109.5 . . ?
H29B C29 H29C 109.5 . . ?
C27 C30 H30A 109.5 . . ?
C27 C30 H30B 109.5 . . ?
C27 C30 H30C 109.5 . . ?
H30A C30 H30B 109.5 . . ?
H30A C30 H30C 109.5 . . ?
H30B C30 H30C 109.5 . . ?
C25 C31 C32 108.68(13) . . ?
C33 C31 C25 109.90(12) . . ?
C33 C31 C32 109.77(15) . . ?
C34 C31 C25 112.12(12) . . ?
C34 C31 C32 108.27(12) . . ?
C34 C31 C33 108.07(14) . . ?
C31 C32 H32A 109.5 . . ?
C31 C32 H32B 109.5 . . ?
C31 C32 H32C 109.5 . . ?
H32A C32 H32B 109.5 . . ?
H32A C32 H32C 109.5 . . ?
H32B C32 H32C 109.5 . . ?
C31 C33 H33A 109.5 . . ?
C31 C33 H33B 109.5 . . ?
C31 C33 H33C 109.5 . . ?
H33A C33 H33B 109.5 . . ?
H33A C33 H33C 109.5 . . ?
H33B C33 H33C 109.5 . . ?
C31 C34 H34A 109.5 . . ?
C31 C34 H34B 109.5 . . ?
C31 C34 H34C 109.5 . . ?
H34A C34 H34B 109.5 . . ?
H34A C34 H34C 109.5 . . ?
H34B C34 H34C 109.5 . . ?
C16 C17A H17D 109.5 . . ?
C16 C17A H17E 109.5 . . ?
C16 C17A H17F 109.5 . . ?
H17D C17A H17E 109.5 . . ?
H17D C17A H17F 109.5 . . ?
H17E C17A H17F 109.5 . . ?
C16 C18A H18D 109.5 . . ?
C16 C18A H18E 109.5 . . ?
C16 C18A H18F 109.5 . . ?
H18D C18A H18E 109.5 . . ?
H18D C18A H18F 109.5 . . ?
H18E C18A H18F 109.5 . . ?
C16 C19A H19D 109.5 . . ?
C16 C19A H19E 109.5 . . ?
C16 C19A H19F 109.5 . . ?
H19D C19A H19E 109.5 . . ?
H19D C19A H19F 109.5 . . ?
H19E C19A H19F 109.5 . . ?
C23 C27A C28A 116.2(7) . . ?
C23 C27A C29A 103.8(8) . . ?
C23 C27A C30A 114.0(8) . . ?
C29A C27A C28A 110.8(9) . . ?
C29A C27A C30A 107.7(7) . . ?
C30A C27A C28A 104.2(8) . . ?
C27A C28A H28D 109.5 . . ?
C27A C28A H28E 109.5 . . ?
C27A C28A H28F 109.5 . . ?
H28D C28A H28E 109.5 . . ?
H28D C28A H28F 109.5 . . ?
H28E C28A H28F 109.5 . . ?
C27A C29A H29D 109.5 . . ?
C27A C29A H29E 109.5 . . ?
C27A C29A H29F 109.5 . . ?
H29D C29A H29E 109.5 . . ?
H29D C29A H29F 109.5 . . ?
H29E C29A H29F 109.5 . . ?
C27A C30A H30D 109.5 . . ?
C27A C30A H30E 109.5 . . ?
C27A C30A H30F 109.5 . . ?
H30D C30A H30E 109.5 . . ?
H30D C30A H30F 109.5 . . ?
H30E C30A H30F 109.5 . . ?

loop_
_geom_bond_atom_site_label_1
_geom_bond_atom_site_label_2
_geom_bond_distance
_geom_bond_site_symmetry_2
_geom_bond_publ_flag
O1 H1 0.8400 . ?
O1 C7 1.3711(15) . ?
O2 H2 0.8400 . ?
O2 C22 1.3646(15) . ?
O3 C2 1.2040(16) . ?
O4 C2 1.3251(17) . ?
O4 C3 1.469(2) . ?
N1 C1 1.4579(16) . ?
N1 C5 1.4859(15) . ?
N1 C20 1.4784(15) . ?
C1 H1A 0.9900 . ?
C1 H1B 0.9900 . ?
C1 C2 1.5061(18) . ?
C3 H3AA 0.9900 . ?
C3 H3AB 0.9900 . ?
C3 H3BC 0.9900 . ?
C3 H3BD 0.9900 . ?
C3 C4 1.358(7) . ?
C3 C4A 1.476(5) . ?
C4 H4A 0.9800 . ?
C4 H4B 0.9800 . ?
C4 H4C 0.9800 . ?
C4A H4AA 0.9800 . ?
C4A H4AB 0.9800 . ?
C4A H4AC 0.9800 . ?
C5 H5A 0.9900 . ?
C5 H5B 0.9900 . ?
C5 C6 1.5053(17) . ?
C6 C7 1.3994(17) . ?
C6 C11 1.3951(18) . ?
C7 C8 1.4054(18) . ?
C8 C9 1.3935(18) . ?
C8 C12 1.5400(16) . ?
C9 H9 0.9500 . ?
C9 C10 1.4001(18) . ?
C10 C11 1.3879(19) . ?
C10 C16 1.5360(17) . ?
C11 H11 0.9500 . ?
C12 C13 1.5402(19) . ?
C12 C14 1.5308(19) . ?
C12 C15 1.5392(18) . ?
C13 H13A 0.9800 . ?
C13 H13B 0.9800 . ?
C13 H13C 0.9800 . ?
C14 H14A 0.9800 . ?
C14 H14B 0.9800 . ?
C14 H14C 0.9800 . ?
C15 H15A 0.9800 . ?
C15 H15B 0.9800 . ?
C15 H15C 0.9800 . ?
C16 C17 1.566(3) . ?
C16 C18 1.514(3) . ?
C16 C19 1.515(2) . ?
C16 C17A 1.534(14) . ?
C16 C18A 1.650(10) . ?
C16 C19A 1.378(10) . ?
C17 H17A 0.9800 . ?
C17 H17B 0.9800 . ?
C17 H17C 0.9800 . ?
C18 H18A 0.9800 . ?
C18 H18B 0.9800 . ?
C18 H18C 0.9800 . ?
C19 H19A 0.9800 . ?
C19 H19B 0.9800 . ?
C19 H19C 0.9800 . ?
C20 H20A 0.9900 . ?
C20 H20B 0.9900 . ?
C20 C21 1.5102(17) . ?
C21 C22 1.3992(18) . ?
C21 C26 1.3929(17) . ?
C22 C23 1.4065(18) . ?
C23 C24 1.3947(19) . ?
C23 C27 1.608(5) . ?
C23 C27A 1.417(11) . ?
C24 H24 0.9500 . ?
C24 C25 1.403(2) . ?
C25 C26 1.3879(18) . ?
C25 C31 1.5346(18) . ?
C26 H26 0.9500 . ?
C27 C28 1.532(6) . ?
C27 C29 1.538(4) . ?
C27 C30 1.531(6) . ?
C28 H28A 0.9800 . ?
C28 H28B 0.9800 . ?
C28 H28C 0.9800 . ?
C29 H29A 0.9800 . ?
C29 H29B 0.9800 . ?
C29 H29C 0.9800 . ?
C30 H30A 0.9800 . ?
C30 H30B 0.9800 . ?
C30 H30C 0.9800 . ?
C31 C32 1.536(2) . ?
C31 C33 1.533(2) . ?
C31 C34 1.527(2) . ?
C32 H32A 0.9800 . ?
C32 H32B 0.9800 . ?
C32 H32C 0.9800 . ?
C33 H33A 0.9800 . ?
C33 H33B 0.9800 . ?
C33 H33C 0.9800 . ?
C34 H34A 0.9800 . ?
C34 H34B 0.9800 . ?
C34 H34C 0.9800 . ?
C17A H17D 0.9800 . ?
C17A H17E 0.9800 . ?
C17A H17F 0.9800 . ?
C18A H18D 0.9800 . ?
C18A H18E 0.9800 . ?
C18A H18F 0.9800 . ?
C19A H19D 0.9800 . ?
C19A H19E 0.9800 . ?
C19A H19F 0.9800 . ?
C27A C28A 1.561(13) . ?
C27A C29A 1.519(10) . ?
C27A C30A 1.556(13) . ?
C28A H28D 0.9800 . ?
C28A H28E 0.9800 . ?
C28A H28F 0.9800 . ?
C29A H29D 0.9800 . ?
C29A H29E 0.9800 . ?
C29A H29F 0.9800 . ?
C30A H30D 0.9800 . ?
C30A H30E 0.9800 . ?
C30A H30F 0.9800 . ?

loop_
_geom_torsion_atom_site_label_1
_geom_torsion_atom_site_label_2
_geom_torsion_atom_site_label_3
_geom_torsion_atom_site_label_4
_geom_torsion
_geom_torsion_site_symmetry_1
_geom_torsion_site_symmetry_2
_geom_torsion_site_symmetry_3
_geom_torsion_site_symmetry_4
_geom_torsion_publ_flag
O1 C7 C8 C9 -179.11(10) . . . . ?
O1 C7 C8 C12 0.95(17) . . . . ?
O2 C22 C23 C24 -178.34(12) . . . . ?
O2 C22 C23 C27 -1.0(3) . . . . ?
O2 C22 C23 C27A 19.9(7) . . . . ?
N1 C1 C2 O3 -5.4(2) . . . . ?
N1 C1 C2 O4 175.74(12) . . . . ?
N1 C5 C6 C7 -64.88(14) . . . . ?
N1 C5 C6 C11 112.45(12) . . . . ?
N1 C20 C21 C22 -44.51(15) . . . . ?
N1 C20 C21 C26 139.65(11) . . . . ?
C1 N1 C5 C6 164.53(10) . . . . ?
C1 N1 C20 C21 -69.40(13) . . . . ?
C2 O4 C3 C4 -96.6(3) . . . . ?
C2 O4 C3 C4A -154.9(3) . . . . ?
C3 O4 C2 O3 -1.6(3) . . . . ?
C3 O4 C2 C1 177.23(18) . . . . ?
C5 N1 C1 C2 -77.15(13) . . . . ?
C5 N1 C20 C21 164.89(10) . . . . ?
C5 C6 C7 O1 -3.48(17) . . . . ?
C5 C6 C7 C8 175.92(10) . . . . ?
C5 C6 C11 C10 -177.19(11) . . . . ?
C6 C7 C8 C9 1.47(17) . . . . ?
C6 C7 C8 C12 -178.48(11) . . . . ?
C7 C6 C11 C10 0.16(18) . . . . ?
C7 C8 C9 C10 -0.25(19) . . . . ?
C7 C8 C12 C13 -61.38(15) . . . . ?
C7 C8 C12 C14 178.82(12) . . . . ?
C7 C8 C12 C15 59.96(15) . . . . ?
C8 C9 C10 C11 -0.97(19) . . . . ?
C8 C9 C10 C16 178.49(12) . . . . ?
C9 C8 C12 C13 118.68(13) . . . . ?
C9 C8 C12 C14 -1.12(18) . . . . ?
C9 C8 C12 C15 -119.98(13) . . . . ?
C9 C10 C11 C6 1.01(18) . . . . ?
C9 C10 C16 C17 -58.28(19) . . . . ?
C9 C10 C16 C18 59.88(19) . . . . ?
C9 C10 C16 C19 -177.31(16) . . . . ?
C9 C10 C16 C17A 29.6(9) . . . . ?
C9 C10 C16 C18A 139.8(7) . . . . ?
C9 C10 C16 C19A -100.3(9) . . . . ?
C11 C6 C7 O1 179.16(10) . . . . ?
C11 C6 C7 C8 -1.45(17) . . . . ?
C11 C10 C16 C17 121.14(18) . . . . ?
C11 C10 C16 C18 -120.70(17) . . . . ?
C11 C10 C16 C19 2.1(2) . . . . ?
C11 C10 C16 C17A -151.0(9) . . . . ?
C11 C10 C16 C18A -40.8(7) . . . . ?
C11 C10 C16 C19A 79.2(9) . . . . ?
C12 C8 C9 C10 179.70(12) . . . . ?
C16 C10 C11 C6 -178.43(11) . . . . ?
C20 N1 C1 C2 157.59(10) . . . . ?
C20 N1 C5 C6 -70.41(12) . . . . ?
C20 C21 C22 O2 3.48(18) . . . . ?
C20 C21 C22 C23 -175.81(12) . . . . ?
C20 C21 C26 C25 174.38(11) . . . . ?
C21 C22 C23 C24 0.97(19) . . . . ?
C21 C22 C23 C27 178.3(2) . . . . ?
C21 C22 C23 C27A -160.8(7) . . . . ?
C22 C21 C26 C25 -1.50(18) . . . . ?
C22 C23 C24 C25 -0.6(2) . . . . ?
C22 C23 C27 C28 66.5(4) . . . . ?
C22 C23 C27 C29 -54.2(5) . . . . ?
C22 C23 C27 C30 -175.3(2) . . . . ?
C22 C23 C27A C28A 48.9(10) . . . . ?
C22 C23 C27A C29A -73.0(9) . . . . ?
C22 C23 C27A C30A 170.1(5) . . . . ?
C23 C24 C25 C26 -0.8(2) . . . . ?
C23 C24 C25 C31 -179.20(13) . . . . ?
C24 C23 C27 C28 -116.3(3) . . . . ?
C24 C23 C27 C29 123.0(4) . . . . ?
C24 C23 C27 C30 1.9(4) . . . . ?
C24 C23 C27A C28A -112.3(8) . . . . ?
C24 C23 C27A C29A 125.8(7) . . . . ?
C24 C23 C27A C30A 8.9(8) . . . . ?
C24 C25 C26 C21 1.87(18) . . . . ?
C24 C25 C31 C32 71.00(16) . . . . ?
C24 C25 C31 C33 -49.1(2) . . . . ?
C24 C25 C31 C34 -169.35(13) . . . . ?
C26 C21 C22 O2 179.31(11) . . . . ?
C26 C21 C22 C23 0.01(18) . . . . ?
C26 C25 C31 C32 -107.28(15) . . . . ?
C26 C25 C31 C33 132.59(17) . . . . ?
C26 C25 C31 C34 12.37(19) . . . . ?
C27 C23 C24 C25 -177.9(2) . . . . ?
C31 C25 C26 C21 -179.80(12) . . . . ?
C27A C23 C24 C25 161.5(7) . . . . ?

loop_
_smtbx_masks_void_nr
_smtbx_masks_void_average_x
_smtbx_masks_void_average_y
_smtbx_masks_void_average_z
_smtbx_masks_void_volume
_smtbx_masks_void_count_electrons
_smtbx_masks_void_content
1 0.000 0.000 0.000 108.5 28.8 '0.5 CH2Cl2'
2 0.000 0.500 0.500 108.5 28.8 '0.5 CH2Cl2'
3 0.130 0.110 0.540 9.0 0.0 ?
4 0.130 0.390 0.040 9.0 0.0 ?
5 0.870 0.610 0.960 9.0 0.0 ?
6 0.870 0.890 0.460 9.0 0.0 ?
